data_7058302
loop_
_publ_author_name
'Hua, Guoxiong'
'Du, Junyi'
'Carpenter-Warren, Cameron L.'
'Cordes, David B.'
'Slawin, Alexandra M. Z.'
'Woollins, J. Derek'

_publ_section_title
;
 New insight into the chemistry of selenoureas: synthesis and single
 crystal structural study of diverse derivatives
;
_journal_issue 18
_journal_name_full 'New Journal of Chemistry'
_journal_page_first 7035
_journal_paper_doi 10.1039/C9NJ01059A
_journal_volume 43
_journal_year 2019
_chemical_formula_moiety 'C15 H13 F5 N2 O2 S Se'
_chemical_formula_sum 'C15 H13 F5 N2 O2 S Se'
_chemical_formula_weight 459.29
_space_group_crystal_system monoclinic
_space_group_IT_number 14
_space_group_name_Hall '-P 2ybc'
_space_group_name_H-M_alt 'P 1 21/c 1'
_symmetry_space_group_name_Hall '-P 2ybc'
_symmetry_space_group_name_H-M 'P 1 21/c 1'
_atom_sites_solution_hydrogens geom
_atom_sites_solution_primary direct
_atom_sites_solution_secondary difmap
_audit_creation_date 2019-02-01
_audit_creation_method 'by CrystalStructure 4.3'
_audit_update_record
;
2019-02-27 deposited with the CCDC.    2019-04-09 downloaded from the CCDC.
;
_cell_angle_alpha 90.0000
_cell_angle_beta 109.850(3)
_cell_angle_gamma 90.0000
_cell_formula_units_Z 4
_cell_length_a 17.4151(11)
_cell_length_b 6.5384(5)
_cell_length_c 15.8481(11)
_cell_measurement_reflns_used 4263
_cell_measurement_temperature 125
_cell_measurement_theta_max 25.35
_cell_measurement_theta_min 2.48
_cell_volume 1697.4(2)
_computing_cell_refinement 'CrystalClear-SM Expert 3.1 b27'
_computing_data_collection 'CrystalClear-SM Expert 3.1 b27 (Rigaku, 2012)'
_computing_data_reduction 'CrystalClear-SM Expert 3.1 b27'
_computing_molecular_graphics 'CrystalStructure 4.3'
_computing_publication_material 'CrystalStructure 4.3 (Rigaku, 2018)'
_computing_structure_refinement 'SHELXL Version 2018/3 (Sheldrick, 2008)'
_computing_structure_solution 'SIR2004 (Burla, et al., 2005)'
_diffrn_ambient_temperature 125
_diffrn_detector_area_resol_mean 29.257
_diffrn_measured_fraction_theta_full 0.994
_diffrn_measured_fraction_theta_max 0.993
_diffrn_measurement_device_type 'Rigaku Saturn70'
_diffrn_measurement_method \w
_diffrn_radiation_type 'Mo K\a'
_diffrn_radiation_wavelength 0.71075
_diffrn_reflns_av_R_equivalents 0.0782
_diffrn_reflns_av_unetI/netI 0.0849
_diffrn_reflns_Laue_measured_fraction_full 0.994
_diffrn_reflns_Laue_measured_fraction_max 0.993
_diffrn_reflns_limit_h_max 20
_diffrn_reflns_limit_h_min -18
_diffrn_reflns_limit_k_max 7
_diffrn_reflns_limit_k_min -7
_diffrn_reflns_limit_l_max 18
_diffrn_reflns_limit_l_min -18
_diffrn_reflns_number 11794
_diffrn_reflns_point_group_measured_fraction_full 0.994
_diffrn_reflns_point_group_measured_fraction_max 0.993
_diffrn_reflns_theta_full 25.242
_diffrn_reflns_theta_max 25.291
_diffrn_reflns_theta_min 2.487
_diffrn_standards_number 0
_exptl_absorpt_coefficient_mu 2.400
_exptl_absorpt_correction_T_max 0.931
_exptl_absorpt_correction_T_min 0.658
_exptl_absorpt_correction_type multi-scan
_exptl_absorpt_process_details 'REQAB (Rigaku, 1998)'
_exptl_crystal_colour yellow
_exptl_crystal_density_diffrn 1.797
_exptl_crystal_density_method 'not measured'
_exptl_crystal_description plate
_exptl_crystal_F_000 912.00
_exptl_crystal_size_max 0.120
_exptl_crystal_size_mid 0.060
_exptl_crystal_size_min 0.030
_refine_diff_density_max 0.76
_refine_diff_density_min -0.73
_refine_ls_extinction_method none
_refine_ls_goodness_of_fit_ref 0.963
_refine_ls_hydrogen_treatment mixed
_refine_ls_number_parameters 244
_refine_ls_number_reflns 3064
_refine_ls_number_restraints 2
_refine_ls_R_factor_all 0.0839
_refine_ls_R_factor_gt 0.0413
_refine_ls_shift/su_max 0.000
_refine_ls_structure_factor_coef Fsqd
_refine_ls_weighting_details 'w = 1/[\s^2^(Fo^2^)+(0.0473P)^2^] where P=(Fo^2^+2Fc^2^)/3'
_refine_ls_weighting_scheme calc
_refine_ls_wR_factor_gt 0.0826
_refine_ls_wR_factor_ref 0.1012
_reflns_Friedel_coverage 0.000
_reflns_number_gt 2038
_reflns_number_total 3064
_reflns_threshold_expression F^2^>2.0\s(F^2^)
_cod_data_source_file c9nj01059a2.cif
_cod_data_source_block 3
_cod_depositor_comments 'Adding full bibliography for 7058295--7058306.cif.'
_cod_database_code 7058302

loop_
_space_group_symop_id
_space_group_symop_operation_xyz
1 +X,+Y,+Z
2 -X,1/2+Y,1/2-Z
3 -X,-Y,-Z
4 +X,-1/2-Y,-1/2+Z

loop_
_atom_site_label
_atom_site_type_symbol
_atom_site_fract_x
_atom_site_fract_y
_atom_site_fract_z
_atom_site_U_iso_or_equiv
_atom_site_adp_type
_atom_site_occupancy
_atom_site_site_symmetry_order
_atom_site_calc_flag
_atom_site_refinement_flags_posn
_atom_site_refinement_flags_adp
Se2 Se 0.42355(3) 0.59168(7) 0.73243(3) 0.02125(16) Uani 1 1 d . .
S1 S 0.11181(8) 1.22768(19) 0.58031(8) 0.0262(3) Uani 1 1 d . .
F1 F 0.03025(18) 1.3357(5) 0.58033(18) 0.0379(8) Uani 1 1 d . .
F2 F 0.08339(18) 1.0315(4) 0.62043(18) 0.0375(8) Uani 1 1 d . .
F3 F 0.15444(18) 1.3142(5) 0.67907(17) 0.0355(7) Uani 1 1 d . .
F4 F 0.13443(17) 1.4333(4) 0.54065(17) 0.0315(7) Uani 1 1 d . .
F5 F 0.06288(17) 1.1519(4) 0.48140(16) 0.0325(7) Uani 1 1 d . .
O4 O 0.5638(2) 0.8421(5) 0.5500(2) 0.0361(9) Uani 1 1 d . .
O14 O 0.9058(2) 0.3864(5) 0.6834(2) 0.0282(8) Uani 1 1 d . .
N1 N 0.4222(3) 0.8224(6) 0.5825(2) 0.0222(9) Uani 1 1 d D .
H1 H 0.456(4) 0.878(9) 0.551(4) 0.08(2) Uiso 1 1 d D .
N3 N 0.5355(2) 0.6128(6) 0.6440(2) 0.0224(9) Uani 1 1 d D .
H3 H 0.561(3) 0.511(6) 0.688(3) 0.054(17) Uiso 1 1 d D .
C2 C 0.4611(3) 0.6857(7) 0.6446(3) 0.0211(11) Uani 1 1 d . .
C4 C 0.5872(3) 0.6977(7) 0.6017(3) 0.0236(11) Uani 1 1 d . .
C5 C 0.3471(3) 0.9163(7) 0.5820(3) 0.0195(10) Uani 1 1 d . .
C6 C 0.3501(3) 1.1142(7) 0.6150(3) 0.0208(11) Uani 1 1 d . .
H6 H 0.400619 1.184690 0.637765 0.025 Uiso 1 1 calc R U
C7 C 0.2784(3) 1.2073(7) 0.6141(3) 0.0221(11) Uani 1 1 d . .
H7 H 0.279594 1.342434 0.636550 0.027 Uiso 1 1 calc R U
C8 C 0.2053(3) 1.1035(7) 0.5807(3) 0.0193(10) Uani 1 1 d . .
C9 C 0.2018(3) 0.9072(7) 0.5465(3) 0.0226(11) Uani 1 1 d . .
H9 H 0.151114 0.837436 0.523013 0.027 Uiso 1 1 calc R U
C10 C 0.2733(3) 0.8149(7) 0.5473(3) 0.0247(12) Uani 1 1 d . .
H10 H 0.271867 0.680695 0.523839 0.030 Uiso 1 1 calc R U
C11 C 0.6684(3) 0.6058(7) 0.6238(3) 0.0221(11) Uani 1 1 d . .
C12 C 0.6883(3) 0.4110(8) 0.6609(3) 0.0305(12) Uani 1 1 d . .
H12 H 0.647251 0.330530 0.671912 0.037 Uiso 1 1 calc R U
C13 C 0.7659(3) 0.3325(8) 0.6821(3) 0.0308(13) Uani 1 1 d . .
H13 H 0.777884 0.200088 0.707822 0.037 Uiso 1 1 calc R U
C14 C 0.8268(3) 0.4462(7) 0.6659(3) 0.0244(12) Uani 1 1 d . .
C15 C 0.8081(3) 0.6425(7) 0.6289(3) 0.0241(12) Uani 1 1 d . .
H15 H 0.849361 0.722790 0.618248 0.029 Uiso 1 1 calc R U
C16 C 0.7304(3) 0.7193(7) 0.6082(3) 0.0232(11) Uani 1 1 d . .
H16 H 0.718511 0.852032 0.582727 0.028 Uiso 1 1 calc R U
C17 C 0.9294(4) 0.1917(8) 0.7253(4) 0.0391(14) Uani 1 1 d . .
H17A H 0.920907 0.190308 0.783391 0.047 Uiso 1 1 calc R U
H17B H 0.987169 0.167136 0.734529 0.047 Uiso 1 1 calc R U
H17C H 0.896212 0.084257 0.686821 0.047 Uiso 1 1 calc R U

loop_
_atom_site_aniso_label
_atom_site_aniso_U_11
_atom_site_aniso_U_22
_atom_site_aniso_U_33
_atom_site_aniso_U_23
_atom_site_aniso_U_13
_atom_site_aniso_U_12
Se2 0.0217(3) 0.0203(3) 0.0228(2) 0.0006(2) 0.00897(18) 0.0007(2)
S1 0.0216(7) 0.0301(7) 0.0265(6) 0.0053(5) 0.0075(5) 0.0021(6)
F1 0.0236(19) 0.0494(19) 0.0447(17) 0.0090(14) 0.0167(13) 0.0135(14)
F2 0.0294(19) 0.0448(19) 0.0404(16) 0.0143(14) 0.0145(13) 0.0006(14)
F3 0.033(2) 0.0473(18) 0.0265(14) -0.0034(13) 0.0099(12) 0.0061(15)
F4 0.0299(18) 0.0254(16) 0.0406(16) 0.0068(12) 0.0140(13) 0.0055(13)
F5 0.0211(17) 0.0405(17) 0.0292(15) 0.0015(12) -0.0001(12) 0.0005(13)
O4 0.038(3) 0.038(2) 0.040(2) 0.0202(17) 0.0228(17) 0.0146(18)
O14 0.022(2) 0.0291(19) 0.0350(18) 0.0052(15) 0.0123(15) 0.0040(16)
N1 0.023(3) 0.020(2) 0.024(2) -0.0004(18) 0.0094(18) 0.0011(19)
N3 0.024(2) 0.021(2) 0.025(2) 0.0037(17) 0.0112(17) 0.0074(19)
C2 0.022(3) 0.019(2) 0.019(2) -0.005(2) 0.0028(19) -0.001(2)
C4 0.023(3) 0.028(3) 0.025(2) 0.002(2) 0.016(2) 0.005(2)
C5 0.022(3) 0.019(2) 0.016(2) 0.003(2) 0.0053(18) 0.003(2)
C6 0.022(3) 0.019(3) 0.018(2) 0.0001(19) 0.0027(18) -0.002(2)
C7 0.024(3) 0.018(2) 0.022(2) 0.0007(19) 0.004(2) 0.002(2)
C8 0.017(3) 0.022(3) 0.018(2) 0.004(2) 0.0049(18) 0.000(2)
C9 0.018(3) 0.021(2) 0.025(2) 0.003(2) 0.0023(19) -0.002(2)
C10 0.027(3) 0.020(2) 0.023(2) 0.003(2) 0.003(2) 0.000(2)
C11 0.025(3) 0.025(3) 0.022(2) 0.000(2) 0.0161(19) 0.002(2)
C12 0.029(3) 0.027(3) 0.045(3) 0.009(2) 0.024(2) 0.002(3)
C13 0.030(3) 0.022(3) 0.045(3) 0.010(2) 0.019(2) 0.004(2)
C14 0.028(3) 0.023(3) 0.022(2) -0.004(2) 0.008(2) 0.001(2)
C15 0.026(3) 0.026(3) 0.021(2) 0.0006(19) 0.008(2) -0.006(2)
C16 0.025(3) 0.025(3) 0.021(2) 0.002(2) 0.009(2) 0.001(2)
C17 0.033(4) 0.033(3) 0.048(3) 0.004(3) 0.010(3) 0.012(3)

loop_
_atom_type_symbol
_atom_type_description
_atom_type_scat_dispersion_real
_atom_type_scat_dispersion_imag
_atom_type_scat_source
C C 0.0033 0.0016
;
International Tables for Crystallography
(Vol. C, Tables 4.2.6.8 and 6.1.1.4)
;
H H 0.0000 0.0000
;
International Tables for Crystallography
(Vol. C, Table 6.1.1.4)
;
F F 0.0171 0.0103
;
International Tables for Crystallography
(Vol. C, Tables 4.2.6.8 and 6.1.1.4)
;
N N 0.0061 0.0033
;
International Tables for Crystallography
(Vol. C, Tables 4.2.6.8 and 6.1.1.4)
;
O O 0.0106 0.0060
;
International Tables for Crystallography
(Vol. C, Tables 4.2.6.8 and 6.1.1.4)
;
S S 0.1246 0.1234
;
International Tables for Crystallography
(Vol. C, Tables 4.2.6.8 and 6.1.1.4)
;
Se Se -0.0929 2.2259
;
International Tables for Crystallography
(Vol. C, Tables 4.2.6.8 and 6.1.1.4)
;

loop_
_geom_angle_atom_site_label_1
_geom_angle_atom_site_label_2
_geom_angle_atom_site_label_3
_geom_angle
F2 S1 F1 87.64(17)
F2 S1 F5 90.43(16)
F1 S1 F5 87.64(16)
F2 S1 F4 175.64(18)
F1 S1 F4 88.02(16)
F5 S1 F4 89.74(15)
F2 S1 F3 89.89(16)
F1 S1 F3 87.71(16)
F5 S1 F3 175.32(18)
F4 S1 F3 89.58(16)
F2 S1 C8 92.19(19)
F1 S1 C8 179.78(18)
F5 S1 C8 92.51(18)
F4 S1 C8 92.15(18)
F3 S1 C8 92.14(18)
C14 O14 C17 117.4(4)
C2 N1 C5 121.6(4)
C2 N1 H1 113(4)
C5 N1 H1 124(4)
C2 N3 C4 128.3(4)
C2 N3 H3 116(4)
C4 N3 H3 114(4)
N1 C2 N3 118.0(4)
N1 C2 Se2 124.2(4)
N3 C2 Se2 117.8(3)
O4 C4 N3 120.1(4)
O4 C4 C11 123.4(4)
N3 C4 C11 116.5(4)
C10 C5 C6 120.5(4)
C10 C5 N1 121.1(4)
C6 C5 N1 118.4(4)
C7 C6 C5 119.2(4)
C7 C6 H6 120.4
C5 C6 H6 120.4
C8 C7 C6 119.9(4)
C8 C7 H7 120.0
C6 C7 H7 120.0
C7 C8 C9 121.1(4)
C7 C8 S1 119.4(4)
C9 C8 S1 119.5(4)
C10 C9 C8 118.8(4)
C10 C9 H9 120.6
C8 C9 H9 120.6
C9 C10 C5 120.5(4)
C9 C10 H10 119.8
C5 C10 H10 119.8
C12 C11 C16 117.5(5)
C12 C11 C4 123.8(5)
C16 C11 C4 118.7(4)
C13 C12 C11 121.7(5)
C13 C12 H12 119.2
C11 C12 H12 119.2
C12 C13 C14 120.3(5)
C12 C13 H13 119.9
C14 C13 H13 119.9
O14 C14 C13 126.1(4)
O14 C14 C15 114.9(4)
C13 C14 C15 119.0(5)
C16 C15 C14 120.2(5)
C16 C15 H15 119.9
C14 C15 H15 119.9
C15 C16 C11 121.4(5)
C15 C16 H16 119.3
C11 C16 H16 119.3
O14 C17 H17A 109.5
O14 C17 H17B 109.5
H17A C17 H17B 109.5
O14 C17 H17C 109.5
H17A C17 H17C 109.5
H17B C17 H17C 109.5

loop_
_geom_bond_atom_site_label_1
_geom_bond_atom_site_label_2
_geom_bond_distance
Se2 C2 1.834(5)
S1 F2 1.584(3)
S1 F1 1.587(3)
S1 F5 1.588(3)
S1 F4 1.589(3)
S1 F3 1.591(3)
S1 C8 1.817(5)
O4 C4 1.225(5)
O14 C14 1.366(6)
O14 C17 1.430(6)
N1 C2 1.332(6)
N1 C5 1.443(6)
N1 H1 0.97(2)
N3 C2 1.383(6)
N3 C4 1.406(6)
N3 H3 0.96(2)
C4 C11 1.465(7)
C5 C10 1.383(7)
C5 C6 1.390(6)
C6 C7 1.384(7)
C6 H6 0.9500
C7 C8 1.381(6)
C7 H7 0.9500
C8 C9 1.386(6)
C9 C10 1.380(7)
C9 H9 0.9500
C10 H10 0.9500
C11 C12 1.397(7)
C11 C16 1.400(7)
C12 C13 1.377(7)
C12 H12 0.9500
C13 C14 1.387(7)
C13 H13 0.9500
C14 C15 1.402(6)
C15 C16 1.375(7)
C15 H15 0.9500
C16 H16 0.9500
C17 H17A 0.9800
C17 H17B 0.9800
C17 H17C 0.9800

loop_
_geom_hbond_atom_site_label_D
_geom_hbond_atom_site_label_H
_geom_hbond_atom_site_label_A
_geom_hbond_distance_DH
_geom_hbond_distance_HA
_geom_hbond_distance_DA
_geom_hbond_angle_DHA
_geom_hbond_site_symmetry_A
_geom_hbond_publ_flag
N1 H1 O4 0.97(2) 1.89(5) 2.687(6) 138(6) . yes
N1 H1 O4 0.97(2) 2.38(5) 3.104(5) 131(5) 3_676 yes
N3 H3 Se2 0.96(2) 2.99(3) 3.874(4) 154(4) 2_646 yes

loop_
_geom_torsion_atom_site_label_1
_geom_torsion_atom_site_label_2
_geom_torsion_atom_site_label_3
_geom_torsion_atom_site_label_4
_geom_torsion
C5 N1 C2 N3 -175.8(4)
C5 N1 C2 Se2 2.8(6)
C4 N3 C2 N1 17.7(7)
C4 N3 C2 Se2 -161.0(4)
C2 N3 C4 O4 -8.7(7)
C2 N3 C4 C11 170.7(4)
C2 N1 C5 C10 -80.0(5)
C2 N1 C5 C6 101.8(5)
C10 C5 C6 C7 1.2(6)
N1 C5 C6 C7 179.4(4)
C5 C6 C7 C8 -0.1(6)
C6 C7 C8 C9 -0.9(6)
C6 C7 C8 S1 179.9(3)
F2 S1 C8 C7 -133.4(3)
F5 S1 C8 C7 136.0(3)
F4 S1 C8 C7 46.2(4)
F3 S1 C8 C7 -43.5(4)
F2 S1 C8 C9 47.3(4)
F5 S1 C8 C9 -43.2(3)
F4 S1 C8 C9 -133.1(3)
F3 S1 C8 C9 137.3(3)
C7 C8 C9 C10 0.7(6)
S1 C8 C9 C10 180.0(3)
C8 C9 C10 C5 0.3(6)
C6 C5 C10 C9 -1.3(6)
N1 C5 C10 C9 -179.5(4)
O4 C4 C11 C12 -161.2(5)
N3 C4 C11 C12 19.4(6)
O4 C4 C11 C16 19.7(7)
N3 C4 C11 C16 -159.7(4)
C16 C11 C12 C13 0.3(7)
C4 C11 C12 C13 -178.8(4)
C11 C12 C13 C14 -0.6(7)
C17 O14 C14 C13 -2.4(6)
C17 O14 C14 C15 176.9(4)
C12 C13 C14 O14 -179.9(4)
C12 C13 C14 C15 0.9(7)
O14 C14 C15 C16 179.8(4)
C13 C14 C15 C16 -0.9(6)
C14 C15 C16 C11 0.5(6)
C12 C11 C16 C15 -0.3(6)
C4 C11 C16 C15 178.9(4)
